data_7039075
loop_
_publ_author_name
'Hoidn, Christian M.'
'Wolf, Robert'

_publ_section_title
;
 Reaction of a 2,4,6-triphenylphosphinine ferrate anion with
 electrophiles: a new route to phosphacyclohexadienyl complexes.
;
_journal_issue 21
_journal_name_full 'Dalton transactions (Cambridge, England : 2003)'
_journal_page_first 8875
_journal_page_last 8884
_journal_paper_doi 10.1039/c6dt00336b
_journal_volume 45
_journal_year 2016
_chemical_formula_moiety 'C33 H33 Fe P'
_chemical_formula_sum 'C33 H33 Fe P'
_chemical_formula_weight 516.41
_space_group_crystal_system monoclinic
_space_group_IT_number 14
_space_group_name_Hall '-P 2ybc'
_space_group_name_H-M_alt 'P 1 21/c 1'
_symmetry_space_group_name_Hall '-P 2ybc'
_symmetry_space_group_name_H-M 'P 1 21/c 1'
_atom_sites_solution_hydrogens geom
_audit_creation_date 2016-01-20
_audit_creation_method
;
Olex2 1.2
(compiled 2015.09.30 svn.r3233 for OlexSys, GUI svn.r5103)
;
_audit_update_record
;
2016-01-20 deposited with the CCDC.
2016-04-19 downloaded from the CCDC.
;
_cell_angle_alpha 90
_cell_angle_beta 103.8168(8)
_cell_angle_gamma 90
_cell_formula_units_Z 4
_cell_length_a 10.68583(10)
_cell_length_b 12.90255(8)
_cell_length_c 19.40989(15)
_cell_measurement_reflns_used 21618
_cell_measurement_temperature 123.01(10)
_cell_measurement_theta_max 73.4160
_cell_measurement_theta_min 4.1060
_cell_volume 2598.69(4)
_computing_cell_refinement
;
CrysAlisPro, Agilent Technologies,
Version 1.171.37.35 (release 13-08-2014 CrysAlis171 .NET)
(compiled Aug 13 2014,18:06:01)
;
_computing_data_collection
;
CrysAlisPro, Agilent Technologies,
Version 1.171.37.35 (release 13-08-2014 CrysAlis171 .NET)
(compiled Aug 13 2014,18:06:01)
;
_computing_data_reduction
;
CrysAlisPro, Agilent Technologies,
Version 1.171.37.35 (release 13-08-2014 CrysAlis171 .NET)
(compiled Aug 13 2014,18:06:01)
;
_computing_molecular_graphics 'Olex2 (Dolomanov et al., 2009)'
_computing_publication_material 'Olex2 (Dolomanov et al., 2009)'
_computing_structure_refinement 'ShelXL (Sheldrick, 2015)'
_diffrn_ambient_environment N~2~
_diffrn_ambient_temperature 123.(1)
_diffrn_detector 'CCD plate'
_diffrn_detector_area_resol_mean 5.1773
_diffrn_detector_type Atlas
_diffrn_measured_fraction_theta_full 1.000
_diffrn_measured_fraction_theta_max 0.989
_diffrn_measurement_details
;
  1 omega  -98.00  -62.00   1.0000    3.0000
omega____ theta____ kappa____ phi______ frames
    -      -40.8939  125.0000   60.0000 36

  2 omega -104.00  -16.00   1.0000    3.0000
omega____ theta____ kappa____ phi______ frames
    -      -40.8939  -37.0000    0.0000 88

  3 omega  -66.00   -8.00   1.0000    3.0000
omega____ theta____ kappa____ phi______ frames
    -      -40.8939   37.0000 -180.0000 58

  4 omega   72.00  114.00   1.0000    3.0000
omega____ theta____ kappa____ phi______ frames
    -       40.8939  148.0000  -63.0000 42

  5 omega   43.00   86.00   1.0000   12.0000
omega____ theta____ kappa____ phi______ frames
    -      106.9800  -94.0000  -60.0000 43

  6 omega   77.00  148.00   1.0000   12.0000
omega____ theta____ kappa____ phi______ frames
    -      106.9800   61.0000  -30.0000 71

  7 omega   36.00   62.00   1.0000   12.0000
omega____ theta____ kappa____ phi______ frames
    -      106.9800  -30.0000 -120.0000 26

  8 omega   35.00   67.00   1.0000   12.0000
omega____ theta____ kappa____ phi______ frames
    -      106.9800  -30.0000  150.0000 32

  9 omega   35.00  114.00   1.0000   12.0000
omega____ theta____ kappa____ phi______ frames
    -      106.9800 -125.0000 -120.0000 79

 10 omega  124.00  158.00   1.0000   12.0000
omega____ theta____ kappa____ phi______ frames
    -      106.9800   61.0000   30.0000 34

 11 omega   39.00   68.00   1.0000   12.0000
omega____ theta____ kappa____ phi______ frames
    -      106.9800  -45.0000 -150.0000 29

 12 omega   57.00  119.00   1.0000   12.0000
omega____ theta____ kappa____ phi______ frames
    -      106.9800 -125.0000   30.0000 62

 13 omega   37.00   63.00   1.0000   12.0000
omega____ theta____ kappa____ phi______ frames
    -      106.9800  -30.0000  -60.0000 26

 14 omega   43.00   69.00   1.0000   12.0000
omega____ theta____ kappa____ phi______ frames
    -      106.9800  -30.0000 -150.0000 26

 15 omega   28.00  102.00   1.0000   12.0000
omega____ theta____ kappa____ phi______ frames
    -      106.9800  -94.0000 -120.0000 74

 16 omega -115.00  -11.00   1.0000    3.0000
omega____ theta____ kappa____ phi______ frames
    -      -40.8939  -57.0000  -90.0000 104

 17 omega -115.00  -59.00   1.0000    3.0000
omega____ theta____ kappa____ phi______ frames
    -      -40.8939 -148.0000 -111.0000 56

 18 omega -115.00  -11.00   1.0000    3.0000
omega____ theta____ kappa____ phi______ frames
    -      -40.8939  -57.0000 -180.0000 104

 19 omega -120.00   -7.00   1.0000    3.0000
omega____ theta____ kappa____ phi______ frames
    -      -40.8939  -77.0000  120.0000 113

 20 omega   79.00  158.00   1.0000   12.0000
omega____ theta____ kappa____ phi______ frames
    -      106.9800   45.0000 -180.0000 79

 21 omega   77.00  158.00   1.0000   12.0000
omega____ theta____ kappa____ phi______ frames
    -      106.9800   61.0000  120.0000 81

 22 omega   32.00   77.00   1.0000   12.0000
omega____ theta____ kappa____ phi______ frames
    -      106.9800  -45.0000   60.0000 45

 23 omega   29.00   69.00   1.0000   12.0000
omega____ theta____ kappa____ phi______ frames
    -      106.9800  -30.0000  -30.0000 40

 24 omega   73.00  158.00   1.0000   12.0000
omega____ theta____ kappa____ phi______ frames
    -      106.9800   77.0000 -150.0000 85

 25 omega   28.00  141.00   1.0000   12.0000
omega____ theta____ kappa____ phi______ frames
    -      106.9800  -77.0000   60.0000 113

 26 omega   76.00  158.00   1.0000   12.0000
omega____ theta____ kappa____ phi______ frames
    -      106.9800   30.0000   60.0000 82

 27 omega   76.00  158.00   1.0000   12.0000
omega____ theta____ kappa____ phi______ frames
    -      106.9800   30.0000  -60.0000 82

 28 omega -120.00   -7.00   1.0000    3.0000
omega____ theta____ kappa____ phi______ frames
    -      -40.8939  -77.0000    0.0000 113

 29 omega -120.00   -7.00   1.0000    3.0000
omega____ theta____ kappa____ phi______ frames
    -      -40.8939  -77.0000 -120.0000 113

 30 omega  -98.00   -2.00   1.0000    3.0000
omega____ theta____ kappa____ phi______ frames
    -      -40.8939  125.0000 -150.0000 96

 31 omega  -98.00   -2.00   1.0000    3.0000
omega____ theta____ kappa____ phi______ frames
    -      -40.8939  125.0000   30.0000 96

 32 omega   73.00  158.00   1.0000   12.0000
omega____ theta____ kappa____ phi______ frames
    -      106.9800   77.0000   90.0000 85

 33 omega   29.00   69.00   1.0000   12.0000
omega____ theta____ kappa____ phi______ frames
    -      106.9800  -30.0000   90.0000 40

 34 omega   23.00  109.00   1.0000   12.0000
omega____ theta____ kappa____ phi______ frames
    -      106.9800  -94.0000    0.0000 86

 35 omega   77.00  158.00   1.0000   12.0000
omega____ theta____ kappa____ phi______ frames
    -      106.9800   61.0000  -60.0000 81

 36 omega   73.00  158.00   1.0000   12.0000
omega____ theta____ kappa____ phi______ frames
    -      106.9800   77.0000   60.0000 85

 37 omega   73.00  158.00   1.0000   12.0000
omega____ theta____ kappa____ phi______ frames
    -      106.9800   77.0000 -180.0000 85
;
_diffrn_measurement_device 'four-circle diffractometer'
_diffrn_measurement_device_type 'SuperNova, Single source at offset, Atlas'
_diffrn_measurement_method '\w scans'
_diffrn_orient_matrix_UB_11 -0.0044894000
_diffrn_orient_matrix_UB_12 0.0047450000
_diffrn_orient_matrix_UB_13 0.0787050000
_diffrn_orient_matrix_UB_21 0.0126300000
_diffrn_orient_matrix_UB_22 -0.1188168000
_diffrn_orient_matrix_UB_23 0.0049824000
_diffrn_orient_matrix_UB_31 0.1478729000
_diffrn_orient_matrix_UB_32 0.0102767000
_diffrn_orient_matrix_UB_33 0.0215217000
_diffrn_radiation_monochromator mirror
_diffrn_radiation_probe x-ray
_diffrn_radiation_type CuK\a
_diffrn_radiation_wavelength 1.54184
_diffrn_reflns_av_R_equivalents 0.0286
_diffrn_reflns_av_unetI/netI 0.0142
_diffrn_reflns_Laue_measured_fraction_full 1.000
_diffrn_reflns_Laue_measured_fraction_max 0.989
_diffrn_reflns_limit_h_max 13
_diffrn_reflns_limit_h_min -12
_diffrn_reflns_limit_k_max 16
_diffrn_reflns_limit_k_min -15
_diffrn_reflns_limit_l_max 24
_diffrn_reflns_limit_l_min -23
_diffrn_reflns_number 38029
_diffrn_reflns_point_group_measured_fraction_full 1.000
_diffrn_reflns_point_group_measured_fraction_max 0.989
_diffrn_reflns_theta_full 67.684
_diffrn_reflns_theta_max 73.682
_diffrn_reflns_theta_min 4.152
_diffrn_source 'sealed X-ray tube'
_diffrn_source_type 'SuperNova (Cu) X-ray Source'
_exptl_absorpt_coefficient_mu 5.367
_exptl_absorpt_correction_T_max 0.909
_exptl_absorpt_correction_T_min 0.779
_exptl_absorpt_correction_type gaussian
_exptl_absorpt_process_details
;
CrysAlisPro, Agilent Technologies,
Version 1.171.37.35 (release 13-08-2014 CrysAlis171 .NET)
(compiled Aug 13 2014,18:06:01)
Numerical absorption correction based on gaussian integration over
            a multifaceted crystal model
Empirical absorption correction using spherical harmonics,
 implemented in SCALE3 ABSPACK scaling algorithm.
;
_exptl_crystal_colour 'clear orange'
_exptl_crystal_colour_lustre clear
_exptl_crystal_colour_primary orange
_exptl_crystal_density_diffrn 1.320
_exptl_crystal_description rhombohedral
_exptl_crystal_F_000 1088
_exptl_crystal_size_max 0.2421
_exptl_crystal_size_mid 0.1187
_exptl_crystal_size_min 0.0892
_refine_diff_density_max 0.475
_refine_diff_density_min -0.436
_refine_diff_density_rms 0.046
_refine_ls_extinction_method none
_refine_ls_goodness_of_fit_ref 1.070
_refine_ls_hydrogen_treatment constr
_refine_ls_matrix_type full
_refine_ls_number_parameters 321
_refine_ls_number_reflns 5187
_refine_ls_number_restraints 0
_refine_ls_restrained_S_all 1.070
_refine_ls_R_factor_all 0.0314
_refine_ls_R_factor_gt 0.0290
_refine_ls_shift/su_max 0.002
_refine_ls_shift/su_mean 0.000
_refine_ls_structure_factor_coef Fsqd
_refine_ls_weighting_details 'w=1/[\s^2^(Fo^2^)+(0.0390P)^2^+1.4097P] where P=(Fo^2^+2Fc^2^)/3'
_refine_ls_weighting_scheme calc
_refine_ls_wR_factor_gt 0.0767
_refine_ls_wR_factor_ref 0.0785
_reflns_Friedel_coverage 0.000
_reflns_number_gt 4867
_reflns_number_total 5187
_reflns_threshold_expression 'I > 2\s(I)'
_cod_data_source_file c6dt00336b2.cif
_cod_data_source_block cmh034_mp
_cod_depositor_comments 'Adding full bibliography for 7039074--7039080.cif.'
_cod_database_code 7039075
_chemical_oxdiff_formula C33H33FeP
_chemical_oxdiff_usercomment Hexan-Fraktion
_shelx_space_group_comment
;
The symmetry employed for this shelxl refinement is uniquely defined
by the following loop, which should always be used as a source of
symmetry information in preference to the above space-group names.
They are only intended as comments.
;
_reflns_odcompleteness_completeness 99.96
_reflns_odcompleteness_iscentric 1
_reflns_odcompleteness_theta 66.97
_olex2_refinement_description
;
1. Others
 Fixed Uiso: H2(0.023) H4(0.022) H25(0.034) H26(0.032) H23(0.027) H27(0.028)
 H29(0.028) H21(0.031) H1(0.027) H17(0.036) H12A(0.047) H12B(0.047) H12C(0.047)
 H24(0.033) H20(0.038) H15A(0.047) H15B(0.047) H15C(0.047) H30(0.034)
 H11A(0.048) H11B(0.048) H11C(0.048) H33(0.034) H31(0.042) H13A(0.043)
 H13B(0.043) H13C(0.043) H18(0.044) H14A(0.049) H14B(0.049) H14C(0.049)
 H32(0.045) H19(0.043)
 Fixed X: H2(0.6733) H4(0.6261) H25(0.9395) H26(0.876) H23(0.7383) H27(0.748)
 H29(0.6341) H21(0.4659) H1(0.487) H17(0.2397) H12A(0.8899) H12B(0.9814)
 H12C(0.8351) H24(0.8684) H20(0.2866) H15A(0.6687) H15B(0.8081) H15C(0.7271)
 H30(0.5898) H11A(0.7233) H11B(0.8158) H11C(0.6767) H33(0.3523) H31(0.4287)
 H13A(0.9769) H13B(1.0832) H13C(0.9794) H18(0.0613) H14A(0.8513) H14B(0.993)
 H14C(0.891) H32(0.3093) H19(0.084)
 Fixed Y: H2(0.5306) H4(0.3062) H25(0.1479) H26(0.1034) H23(0.4126)
 H27(0.2133) H29(0.3026) H21(0.3934) H1(0.6178) H17(0.5662) H12A(0.5975)
 H12B(0.6749) H12C(0.7018) H24(0.3027) H20(0.3046) H15A(0.6199) H15B(0.6159)
 H15C(0.5139) H30(0.2681) H11A(0.7701) H11B(0.791) H11C(0.7478) H33(0.5156)
 H31(0.3579) H13A(0.3533) H13B(0.4396) H13C(0.4371) H18(0.4766) H14A(0.3767)
 H14B(0.3845) H14C(0.3182) H32(0.4806) H19(0.3461)
 Fixed Z: H2(0.6074) H4(0.751) H25(0.5628) H26(0.665) H23(0.5521) H27(0.7119)
 H29(0.8606) H21(0.5406) H1(0.6113) H17(0.633) H12A(0.6442) H12B(0.6947)
 H12C(0.6663) H24(0.5063) H20(0.4782) H15A(0.8979) H15B(0.9472) H15C(0.9295)
 H30(0.9691) H11A(0.744) H11B(0.8185) H11C(0.8132) H33(0.8215) H31(1.0046)
 H13A(0.7463) H13B(0.7605) H13C(0.6882) H18(0.5705) H14A(0.913) H14B(0.9042)
 H14C(0.8507) H32(0.9302) H19(0.4929)
;
_shelx_shelxl_version_number 2014/7
_olex2_submission_special_instructions 'No special instructions were received'

loop_
_space_group_symop_operation_xyz
'x, y, z'
'-x, y+1/2, -z+1/2'
'-x, -y, -z'
'x, -y-1/2, z-1/2'

loop_
_atom_site_label
_atom_site_type_symbol
_atom_site_fract_x
_atom_site_fract_y
_atom_site_fract_z
_atom_site_U_iso_or_equiv
_atom_site_adp_type
_atom_site_occupancy
_atom_site_site_symmetry_order
_atom_site_calc_flag
_atom_site_refinement_flags_posn
Fe1 Fe 0.70731(2) 0.50301(2) 0.74909(2) 0.01570(8) Uani 1 1 d .
P1 P 0.50253(4) 0.57281(3) 0.72973(2) 0.02303(10) Uani 1 1 d .
C10 C 0.80036(15) 0.56278(12) 0.84785(8) 0.0216(3) Uani 1 1 d .
C2 C 0.62244(15) 0.50442(11) 0.63958(8) 0.0188(3) Uani 1 1 d .
H2 H 0.6733 0.5306 0.6074 0.023 Uiso 1 1 calc R
C3 C 0.64699(14) 0.39934(11) 0.66723(7) 0.0168(3) Uani 1 1 d .
C28 C 0.50083(14) 0.41514(11) 0.82942(8) 0.0197(3) Uani 1 1 d .
C6 C 0.79959(15) 0.63804(12) 0.79357(8) 0.0218(3) Uani 1 1 d .
C8 C 0.90884(16) 0.49283(11) 0.76920(9) 0.0212(3) Uani 1 1 d .
C9 C 0.86776(15) 0.47309(13) 0.83276(8) 0.0217(3) Uani 1 1 d .
C4 C 0.59363(14) 0.36991(11) 0.72546(8) 0.0184(3) Uani 1 1 d .
H4 H 0.6261 0.3062 0.7510 0.022 Uiso 1 1 calc R
C7 C 0.86626(15) 0.59407(12) 0.74495(8) 0.0212(3) Uani 1 1 d .
C22 C 0.72990(14) 0.32677(11) 0.63813(7) 0.0179(3) Uani 1 1 d .
C5 C 0.53124(14) 0.44266(11) 0.76079(8) 0.0180(3) Uani 1 1 d .
C25 C 0.88671(16) 0.19201(14) 0.58122(9) 0.0281(4) Uani 1 1 d .
H25 H 0.9395 0.1479 0.5628 0.034 Uiso 1 1 calc R
C26 C 0.84919(16) 0.16599(13) 0.64247(9) 0.0268(3) Uani 1 1 d .
H26 H 0.8760 0.1034 0.6650 0.032 Uiso 1 1 calc R
C23 C 0.76652(15) 0.35101(12) 0.57560(8) 0.0227(3) Uani 1 1 d .
H23 H 0.7383 0.4126 0.5521 0.027 Uiso 1 1 calc R
C27 C 0.77209(15) 0.23214(12) 0.67063(8) 0.0234(3) Uani 1 1 d .
H27 H 0.7480 0.2133 0.7119 0.028 Uiso 1 1 calc R
C29 C 0.56941(16) 0.33946(12) 0.87446(8) 0.0235(3) Uani 1 1 d .
H29 H 0.6341 0.3026 0.8606 0.028 Uiso 1 1 calc R
C16 C 0.37341(16) 0.49000(12) 0.59370(9) 0.0233(3) Uani 1 1 d .
C21 C 0.38485(16) 0.41074(13) 0.54684(8) 0.0261(3) Uani 1 1 d .
H21 H 0.4659 0.3934 0.5406 0.031 Uiso 1 1 calc R
C1 C 0.48904(15) 0.54985(12) 0.63409(8) 0.0222(3) Uani 1 1 d .
H1 H 0.4870 0.6178 0.6113 0.027 Uiso 1 1 calc R
C17 C 0.25000(18) 0.51371(14) 0.60196(9) 0.0301(4) Uani 1 1 d .
H17 H 0.2397 0.5662 0.6330 0.036 Uiso 1 1 calc R
C12 C 0.89581(18) 0.64680(14) 0.68185(9) 0.0311(4) Uani 1 1 d .
H12A H 0.8899 0.5975 0.6442 0.047 Uiso 1 1 calc GR
H12B H 0.9814 0.6749 0.6947 0.047 Uiso 1 1 calc GR
H12C H 0.8351 0.7018 0.6663 0.047 Uiso 1 1 calc GR
C24 C 0.84445(16) 0.28466(14) 0.54778(9) 0.0278(3) Uani 1 1 d .
H24 H 0.8684 0.3027 0.5063 0.033 Uiso 1 1 calc R
C20 C 0.27711(17) 0.35723(14) 0.50932(9) 0.0313(4) Uani 1 1 d .
H20 H 0.2866 0.3046 0.4782 0.038 Uiso 1 1 calc R
C15 C 0.74623(18) 0.57962(15) 0.91130(9) 0.0315(4) Uani 1 1 d .
H15A H 0.6687 0.6199 0.8979 0.047 Uiso 1 1 calc GR
H15B H 0.8081 0.6159 0.9472 0.047 Uiso 1 1 calc GR
H15C H 0.7271 0.5139 0.9295 0.047 Uiso 1 1 calc GR
C30 C 0.54251(17) 0.31830(13) 0.93958(9) 0.0284(4) Uani 1 1 d .
H30 H 0.5898 0.2681 0.9691 0.034 Uiso 1 1 calc R
C11 C 0.74934(18) 0.74643(13) 0.79220(10) 0.0322(4) Uani 1 1 d .
H11A H 0.7233 0.7701 0.7440 0.048 Uiso 1 1 calc GR
H11B H 0.8158 0.7910 0.8185 0.048 Uiso 1 1 calc GR
H11C H 0.6767 0.7478 0.8132 0.048 Uiso 1 1 calc GR
C33 C 0.40146(17) 0.46643(14) 0.85115(9) 0.0280(3) Uani 1 1 d .
H33 H 0.3523 0.5156 0.8215 0.034 Uiso 1 1 calc R
C31 C 0.44586(19) 0.37153(15) 0.96076(9) 0.0346(4) Uani 1 1 d .
H31 H 0.4287 0.3579 1.0046 0.042 Uiso 1 1 calc R
C13 C 0.99483(16) 0.42459(14) 0.73828(9) 0.0285(4) Uani 1 1 d .
H13A H 0.9769 0.3533 0.7463 0.043 Uiso 1 1 calc GR
H13B H 1.0832 0.4396 0.7605 0.043 Uiso 1 1 calc GR
H13C H 0.9794 0.4371 0.6882 0.043 Uiso 1 1 calc GR
C18 C 0.14263(18) 0.45993(17) 0.56439(10) 0.0367(4) Uani 1 1 d .
H18 H 0.0613 0.4766 0.5705 0.044 Uiso 1 1 calc R
C14 C 0.90402(18) 0.37971(14) 0.87933(9) 0.0327(4) Uani 1 1 d .
H14A H 0.8513 0.3767 0.9130 0.049 Uiso 1 1 calc GR
H14B H 0.9930 0.3845 0.9042 0.049 Uiso 1 1 calc GR
H14C H 0.8910 0.3182 0.8507 0.049 Uiso 1 1 calc GR
C32 C 0.3750(2) 0.44511(15) 0.91635(10) 0.0372(4) Uani 1 1 d .
H32 H 0.3093 0.4806 0.9302 0.045 Uiso 1 1 calc R
C19 C 0.15606(18) 0.38187(16) 0.51808(9) 0.0355(4) Uani 1 1 d .
H19 H 0.0840 0.3461 0.4929 0.043 Uiso 1 1 calc R

loop_
_atom_site_aniso_label
_atom_site_aniso_U_11
_atom_site_aniso_U_22
_atom_site_aniso_U_33
_atom_site_aniso_U_23
_atom_site_aniso_U_13
_atom_site_aniso_U_12
Fe1 0.01852(13) 0.01355(12) 0.01599(12) -0.00099(8) 0.00599(9) -0.00112(8)
P1 0.0263(2) 0.01944(19) 0.0246(2) -0.00041(14) 0.00839(16) 0.00280(15)
C10 0.0224(7) 0.0235(8) 0.0191(7) -0.0059(6) 0.0056(6) -0.0054(6)
C2 0.0168(7) 0.0199(8) 0.0178(7) -0.0077(5) 0.0001(6) 0.0036(5)
C3 0.0178(7) 0.0164(7) 0.0157(6) -0.0006(5) 0.0029(5) -0.0013(5)
C28 0.0219(7) 0.0187(7) 0.0203(7) -0.0035(6) 0.0082(6) -0.0048(6)
C6 0.0224(8) 0.0186(7) 0.0245(7) -0.0047(6) 0.0056(6) -0.0041(6)
C8 0.0188(8) 0.0228(8) 0.0216(7) -0.0050(6) 0.0040(6) -0.0035(6)
C9 0.0206(8) 0.0232(7) 0.0207(7) -0.0014(6) 0.0039(6) -0.0027(6)
C4 0.0185(7) 0.0189(7) 0.0177(7) -0.0008(5) 0.0041(5) -0.0021(6)
C7 0.0216(7) 0.0211(7) 0.0211(7) -0.0028(6) 0.0053(6) -0.0068(6)
C22 0.0167(7) 0.0180(7) 0.0181(7) -0.0034(5) 0.0025(5) -0.0020(5)
C5 0.0178(7) 0.0168(7) 0.0200(7) -0.0005(5) 0.0059(5) -0.0019(5)
C25 0.0225(8) 0.0311(9) 0.0315(8) -0.0098(7) 0.0081(7) 0.0049(7)
C26 0.0265(8) 0.0217(8) 0.0310(8) -0.0017(6) 0.0046(7) 0.0050(6)
C23 0.0240(8) 0.0233(8) 0.0211(7) -0.0003(6) 0.0064(6) 0.0004(6)
C27 0.0265(8) 0.0214(8) 0.0231(7) 0.0001(6) 0.0075(6) 0.0010(6)
C29 0.0278(8) 0.0209(7) 0.0240(7) -0.0010(6) 0.0106(6) -0.0012(6)
C16 0.0243(8) 0.0230(8) 0.0210(8) 0.0085(6) 0.0024(6) 0.0047(6)
C21 0.0253(8) 0.0261(8) 0.0251(8) 0.0037(6) 0.0023(6) 0.0032(6)
C1 0.0261(8) 0.0173(7) 0.0234(7) 0.0046(6) 0.0060(6) 0.0048(6)
C17 0.0279(9) 0.0367(10) 0.0252(8) 0.0054(7) 0.0056(7) 0.0087(7)
C12 0.0357(9) 0.0324(9) 0.0270(8) 0.0015(7) 0.0108(7) -0.0118(7)
C24 0.0282(8) 0.0330(9) 0.0252(8) -0.0037(7) 0.0120(7) 0.0007(7)
C20 0.0330(9) 0.0298(9) 0.0270(8) 0.0032(7) -0.0005(7) -0.0002(7)
C15 0.0353(9) 0.0382(10) 0.0245(8) -0.0101(7) 0.0141(7) -0.0076(7)
C30 0.0386(10) 0.0235(8) 0.0244(8) 0.0018(6) 0.0104(7) -0.0046(7)
C11 0.0349(10) 0.0186(8) 0.0437(10) -0.0060(7) 0.0107(8) -0.0020(7)
C33 0.0291(9) 0.0286(8) 0.0294(8) -0.0002(7) 0.0129(7) 0.0035(7)
C31 0.0495(11) 0.0336(9) 0.0275(8) -0.0019(7) 0.0227(8) -0.0055(8)
C13 0.0223(8) 0.0300(9) 0.0342(9) -0.0097(7) 0.0087(7) -0.0012(7)
C18 0.0230(8) 0.0562(12) 0.0303(9) 0.0115(8) 0.0053(7) 0.0051(8)
C14 0.0317(9) 0.0335(9) 0.0306(9) 0.0089(7) 0.0027(7) 0.0013(7)
C32 0.0422(11) 0.0391(10) 0.0388(10) -0.0023(8) 0.0268(9) 0.0046(8)
C19 0.0295(9) 0.0447(11) 0.0284(9) 0.0089(8) -0.0010(7) -0.0060(8)

loop_
_atom_type_symbol
_atom_type_description
_atom_type_scat_dispersion_real
_atom_type_scat_dispersion_imag
_atom_type_scat_source
C C 0.0181 0.0091 'International Tables Vol C Tables 4.2.6.8 and 6.1.1.4'
H H 0.0000 0.0000 'International Tables Vol C Tables 4.2.6.8 and 6.1.1.4'
Fe Fe -1.1336 3.1974 'International Tables Vol C Tables 4.2.6.8 and 6.1.1.4'
P P 0.2955 0.4335 'International Tables Vol C Tables 4.2.6.8 and 6.1.1.4'

loop_
_exptl_crystal_face_index_h
_exptl_crystal_face_index_k
_exptl_crystal_face_index_l
_exptl_crystal_face_perp_dist
_exptl_oxdiff_crystal_face_indexfrac_h
_exptl_oxdiff_crystal_face_indexfrac_k
_exptl_oxdiff_crystal_face_indexfrac_l
_exptl_oxdiff_crystal_face_x
_exptl_oxdiff_crystal_face_y
_exptl_oxdiff_crystal_face_z
-7 0 -1 0.0480 -7.0000 0.0000 -1.0001 -0.0473 -0.0934 -1.0566
-1 -8 3 0.1140 -1.0000 -8.0000 2.9997 0.2026 0.9529 -0.1655
1 8 -3 0.1248 1.0000 8.0000 -2.9997 -0.2026 -0.9529 0.1655
1 0 -12 0.0450 1.0000 0.0000 -12.0000 -0.9489 -0.0472 -0.1104
7 1 -1 0.0608 7.0000 1.0000 -0.9999 -0.1054 -0.0354 1.0239
7 0 0 0.0575 7.0000 -0.0000 0.0001 -0.0314 0.0884 1.0351
-1 8 -1 0.1115 -1.0000 8.0000 -0.9998 -0.0362 -0.9681 -0.0872
-1 1 13 0.0346 -1.0000 1.0000 13.0000 1.0324 -0.0667 0.1422
-6 4 -1 0.0686 -6.0000 4.0000 -0.9999 -0.0328 -0.5560 -0.8676
0 -4 -11 0.0759 0.0000 -4.0000 -11.0001 -0.8847 0.4205 -0.2778
1 -2 11 0.0536 1.0000 -2.0000 10.9999 0.8518 0.3051 0.3641
3 -7 -5 0.1138 3.0000 -7.0000 -5.0002 -0.4402 0.8447 0.2641
-6 3 3 0.0523 -6.0000 3.0000 3.0000 0.2773 -0.4173 -0.7918

loop_
_geom_angle_atom_site_label_1
_geom_angle_atom_site_label_2
_geom_angle_atom_site_label_3
_geom_angle
C10 Fe1 P1 103.32(5)
C10 Fe1 C2 157.24(6)
C10 Fe1 C8 67.01(6)
C10 Fe1 C9 39.99(6)
C10 Fe1 C4 129.07(6)
C10 Fe1 C5 106.31(6)
C2 Fe1 P1 70.69(4)
C3 Fe1 P1 91.02(4)
C3 Fe1 C10 160.45(6)
C3 Fe1 C2 41.02(5)
C3 Fe1 C6 153.16(6)
C3 Fe1 C8 102.77(6)
C3 Fe1 C9 121.70(6)
C3 Fe1 C4 40.41(5)
C3 Fe1 C7 116.40(6)
C3 Fe1 C5 73.67(6)
C6 Fe1 P1 94.44(5)
C6 Fe1 C10 40.15(6)
C6 Fe1 C2 117.29(6)
C6 Fe1 C8 67.20(6)
C6 Fe1 C9 67.34(6)
C6 Fe1 C4 165.95(6)
C6 Fe1 C5 127.81(6)
C8 Fe1 P1 160.66(4)
C8 Fe1 C2 111.36(6)
C9 Fe1 P1 139.88(5)
C9 Fe1 C2 149.33(6)
C9 Fe1 C8 39.79(6)
C9 Fe1 C5 115.88(6)
C4 Fe1 P1 78.85(4)
C4 Fe1 C2 72.39(6)
C4 Fe1 C8 120.40(6)
C4 Fe1 C9 110.10(6)
C4 Fe1 C5 39.62(6)
C7 Fe1 P1 121.52(5)
C7 Fe1 C10 67.20(6)
C7 Fe1 C2 96.60(6)
C7 Fe1 C6 40.09(6)
C7 Fe1 C8 39.86(6)
C7 Fe1 C9 67.05(6)
C7 Fe1 C4 153.08(6)
C7 Fe1 C5 166.98(6)
C5 Fe1 P1 47.46(4)
C5 Fe1 C2 86.05(6)
C5 Fe1 C8 149.71(6)
C5 P1 Fe1 59.96(5)
C5 P1 C1 98.86(7)
C1 P1 Fe1 86.83(5)
C6 C10 Fe1 69.91(8)
C6 C10 C15 124.89(15)
C9 C10 Fe1 70.44(8)
C9 C10 C6 108.23(13)
C9 C10 C15 126.78(15)
C15 C10 Fe1 128.11(11)
Fe1 C2 H2 118.4
C3 C2 Fe1 67.90(8)
C3 C2 H2 118.4
C3 C2 C1 117.84(13)
C1 C2 Fe1 104.17(10)
C1 C2 H2 118.4
C2 C3 Fe1 71.08(8)
C2 C3 C22 121.04(13)
C4 C3 Fe1 70.96(8)
C4 C3 C2 117.77(13)
C4 C3 C22 121.13(13)
C22 C3 Fe1 126.57(10)
C29 C28 C5 122.24(13)
C29 C28 C33 117.69(14)
C33 C28 C5 120.07(14)
C10 C6 Fe1 69.93(8)
C10 C6 C11 125.88(15)
C7 C6 Fe1 69.87(8)
C7 C6 C10 107.50(13)
C7 C6 C11 126.38(15)
C11 C6 Fe1 129.91(12)
C9 C8 Fe1 70.02(9)
C9 C8 C13 125.88(15)
C7 C8 Fe1 69.45(9)
C7 C8 C9 108.00(14)
C7 C8 C13 125.76(15)
C13 C8 Fe1 131.50(11)
C10 C9 Fe1 69.57(9)
C10 C9 C14 126.63(15)
C8 C9 Fe1 70.20(9)
C8 C9 C10 107.85(14)
C8 C9 C14 125.13(15)
C14 C9 Fe1 131.31(12)
Fe1 C4 H4 117.5
C3 C4 Fe1 68.63(8)
C3 C4 H4 117.5
C5 C4 Fe1 70.49(8)
C5 C4 C3 121.81(13)
C5 C4 H4 117.5
C6 C7 Fe1 70.04(8)
C6 C7 C12 126.51(15)
C8 C7 Fe1 70.69(9)
C8 C7 C6 108.42(13)
C8 C7 C12 124.93(15)
C12 C7 Fe1 128.35(11)
C23 C22 C3 120.27(13)
C23 C22 C27 117.41(14)
C27 C22 C3 122.31(13)
P1 C5 Fe1 72.58(5)
C28 C5 Fe1 125.37(10)
C28 C5 P1 118.04(11)
C4 C5 Fe1 69.90(8)
C4 C5 P1 121.43(11)
C4 C5 C28 120.21(13)
C26 C25 H25 120.5
C24 C25 H25 120.5
C24 C25 C26 118.92(15)
C25 C26 H26 119.6
C25 C26 C27 120.73(15)
C27 C26 H26 119.6
C22 C23 H23 119.4
C24 C23 C22 121.18(15)
C24 C23 H23 119.4
C22 C27 H27 119.4
C26 C27 C22 121.18(15)
C26 C27 H27 119.4
C28 C29 H29 119.5
C30 C29 C28 121.04(15)
C30 C29 H29 119.5
C21 C16 C1 121.76(15)
C21 C16 C17 117.85(16)
C17 C16 C1 120.39(15)
C16 C21 H21 119.5
C20 C21 C16 121.05(16)
C20 C21 H21 119.5
P1 C1 H1 107.2
C2 C1 P1 98.29(10)
C2 C1 H1 107.2
C16 C1 P1 117.46(11)
C16 C1 C2 118.47(13)
C16 C1 H1 107.2
C16 C17 H17 119.6
C18 C17 C16 120.88(17)
C18 C17 H17 119.6
C7 C12 H12A 109.5
C7 C12 H12B 109.5
C7 C12 H12C 109.5
H12A C12 H12B 109.5
H12A C12 H12C 109.5
H12B C12 H12C 109.5
C25 C24 C23 120.56(15)
C25 C24 H24 119.7
C23 C24 H24 119.7
C21 C20 H20 119.9
C19 C20 C21 120.26(17)
C19 C20 H20 119.9
C10 C15 H15A 109.5
C10 C15 H15B 109.5
C10 C15 H15C 109.5
H15A C15 H15B 109.5
H15A C15 H15C 109.5
H15B C15 H15C 109.5
C29 C30 H30 119.8
C31 C30 C29 120.33(16)
C31 C30 H30 119.8
C6 C11 H11A 109.5
C6 C11 H11B 109.5
C6 C11 H11C 109.5
H11A C11 H11B 109.5
H11A C11 H11C 109.5
H11B C11 H11C 109.5
C28 C33 H33 119.5
C32 C33 C28 121.02(16)
C32 C33 H33 119.5
C30 C31 H31 120.2
C32 C31 C30 119.55(16)
C32 C31 H31 120.2
C8 C13 H13A 109.5
C8 C13 H13B 109.5
C8 C13 H13C 109.5
H13A C13 H13B 109.5
H13A C13 H13C 109.5
H13B C13 H13C 109.5
C17 C18 H18 119.8
C19 C18 C17 120.33(17)
C19 C18 H18 119.8
C9 C14 H14A 109.5
C9 C14 H14B 109.5
C9 C14 H14C 109.5
H14A C14 H14B 109.5
H14A C14 H14C 109.5
H14B C14 H14C 109.5
C33 C32 H32 119.8
C31 C32 C33 120.33(16)
C31 C32 H32 119.8
C20 C19 H19 120.2
C18 C19 C20 119.62(17)
C18 C19 H19 120.2

loop_
_geom_bond_atom_site_label_1
_geom_bond_atom_site_label_2
_geom_bond_distance
Fe1 P1 2.3125(5)
Fe1 C10 2.0851(15)
Fe1 C2 2.1025(15)
Fe1 C3 2.0591(14)
Fe1 C6 2.0848(15)
Fe1 C8 2.0991(17)
Fe1 C9 2.0966(16)
Fe1 C4 2.0902(15)
Fe1 C7 2.0826(15)
Fe1 C5 2.0980(15)
P1 C5 1.7859(15)
P1 C1 1.8511(16)
C10 C6 1.431(2)
C10 C9 1.430(2)
C10 C15 1.496(2)
C2 H2 0.9800
C2 C3 1.459(2)
C2 C1 1.521(2)
C3 C4 1.433(2)
C3 C22 1.490(2)
C28 C5 1.487(2)
C28 C29 1.396(2)
C28 C33 1.399(2)
C6 C7 1.429(2)
C6 C11 1.496(2)
C8 C9 1.428(2)
C8 C7 1.426(2)
C8 C13 1.498(2)
C9 C14 1.501(2)
C4 H4 0.9800
C4 C5 1.419(2)
C7 C12 1.499(2)
C22 C23 1.397(2)
C22 C27 1.399(2)
C25 H25 0.9300
C25 C26 1.384(2)
C25 C24 1.384(2)
C26 H26 0.9300
C26 C27 1.386(2)
C23 H23 0.9300
C23 C24 1.390(2)
C27 H27 0.9300
C29 H29 0.9300
C29 C30 1.389(2)
C16 C21 1.393(2)
C16 C1 1.508(2)
C16 C17 1.400(3)
C21 H21 0.9300
C21 C20 1.390(2)
C1 H1 0.9800
C17 H17 0.9300
C17 C18 1.389(3)
C12 H12A 0.9600
C12 H12B 0.9600
C12 H12C 0.9600
C24 H24 0.9300
C20 H20 0.9300
C20 C19 1.381(3)
C15 H15A 0.9600
C15 H15B 0.9600
C15 H15C 0.9600
C30 H30 0.9300
C30 C31 1.382(3)
C11 H11A 0.9600
C11 H11B 0.9600
C11 H11C 0.9600
C33 H33 0.9300
C33 C32 1.388(2)
C31 H31 0.9300
C31 C32 1.380(3)
C13 H13A 0.9600
C13 H13B 0.9600
C13 H13C 0.9600
C18 H18 0.9300
C18 C19 1.380(3)
C14 H14A 0.9600
C14 H14B 0.9600
C14 H14C 0.9600
C32 H32 0.9300
C19 H19 0.9300

loop_
_geom_torsion_atom_site_label_1
_geom_torsion_atom_site_label_2
_geom_torsion_atom_site_label_3
_geom_torsion_atom_site_label_4
_geom_torsion
Fe1 P1 C5 C28 121.35(12)
Fe1 P1 C5 C4 -52.13(11)
Fe1 P1 C1 C2 -0.95(9)
Fe1 P1 C1 C16 127.27(11)
Fe1 C10 C6 C7 -60.04(10)
Fe1 C10 C6 C11 125.36(16)
Fe1 C10 C9 C8 60.02(11)
Fe1 C10 C9 C14 -126.94(16)
Fe1 C2 C3 C4 55.24(11)
Fe1 C2 C3 C22 -121.93(13)
Fe1 C2 C1 P1 1.08(10)
Fe1 C2 C1 C16 -126.45(12)
Fe1 C3 C4 C5 48.34(13)
Fe1 C3 C22 C23 -100.28(15)
Fe1 C3 C22 C27 80.91(17)
Fe1 C6 C7 C8 -60.54(11)
Fe1 C6 C7 C12 123.53(16)
Fe1 C8 C9 C10 -59.62(10)
Fe1 C8 C9 C14 127.20(16)
Fe1 C8 C7 C6 60.13(10)
Fe1 C8 C7 C12 -123.86(15)
Fe1 C4 C5 P1 53.33(10)
Fe1 C4 C5 C28 -120.01(13)
C10 C6 C7 Fe1 60.08(10)
C10 C6 C7 C8 -0.45(17)
C10 C6 C7 C12 -176.39(15)
C2 C3 C4 Fe1 -55.30(11)
C2 C3 C4 C5 -7.0(2)
C2 C3 C22 C23 -11.7(2)
C2 C3 C22 C27 169.50(14)
C3 C2 C1 P1 73.29(13)
C3 C2 C1 C16 -54.24(19)
C3 C4 C5 Fe1 -47.58(12)
C3 C4 C5 P1 5.8(2)
C3 C4 C5 C28 -167.58(13)
C3 C22 C23 C24 179.62(14)
C3 C22 C27 C26 179.99(14)
C28 C29 C30 C31 0.6(3)
C28 C33 C32 C31 -0.8(3)
C6 C10 C9 Fe1 -59.95(11)
C6 C10 C9 C8 0.07(17)
C6 C10 C9 C14 173.11(15)
C9 C10 C6 Fe1 60.28(10)
C9 C10 C6 C7 0.24(17)
C9 C10 C6 C11 -174.35(15)
C9 C8 C7 Fe1 -59.63(11)
C9 C8 C7 C6 0.50(17)
C9 C8 C7 C12 176.51(14)
C4 C3 C22 C23 171.23(14)
C4 C3 C22 C27 -7.6(2)
C7 C8 C9 Fe1 59.28(11)
C7 C8 C9 C10 -0.35(17)
C7 C8 C9 C14 -173.52(15)
C22 C3 C4 Fe1 121.87(13)
C22 C3 C4 C5 170.21(13)
C22 C23 C24 C25 0.7(2)
C5 P1 C1 C2 -59.88(10)
C5 P1 C1 C16 68.34(12)
C5 C28 C29 C30 177.31(14)
C5 C28 C33 C32 -177.23(16)
C25 C26 C27 C22 0.1(2)
C26 C25 C24 C23 0.6(3)
C23 C22 C27 C26 1.2(2)
C27 C22 C23 C24 -1.5(2)
C29 C28 C5 Fe1 -61.26(19)
C29 C28 C5 P1 -149.09(13)
C29 C28 C5 C4 24.5(2)
C29 C28 C33 C32 2.1(3)
C29 C30 C31 C32 0.8(3)
C16 C21 C20 C19 -0.1(3)
C16 C17 C18 C19 0.0(3)
C21 C16 C1 P1 -134.78(14)
C21 C16 C1 C2 -17.0(2)
C21 C16 C17 C18 -0.2(2)
C21 C20 C19 C18 -0.1(3)
C1 P1 C5 Fe1 81.10(6)
C1 P1 C5 C28 -157.56(12)
C1 P1 C5 C4 28.97(13)
C1 C2 C3 Fe1 -94.84(12)
C1 C2 C3 C4 -39.60(19)
C1 C2 C3 C22 143.23(14)
C1 C16 C21 C20 -179.15(15)
C1 C16 C17 C18 179.23(15)
C17 C16 C21 C20 0.2(2)
C17 C16 C1 P1 45.85(18)
C17 C16 C1 C2 163.67(14)
C17 C18 C19 C20 0.1(3)
C24 C25 C26 C27 -0.9(3)
C15 C10 C6 Fe1 -123.10(16)
C15 C10 C6 C7 176.86(15)
C15 C10 C6 C11 2.3(3)
C15 C10 C9 Fe1 123.51(16)
C15 C10 C9 C8 -176.47(15)
C15 C10 C9 C14 -3.4(3)
C30 C31 C32 C33 -0.7(3)
C11 C6 C7 Fe1 -125.36(16)
C11 C6 C7 C8 174.10(15)
C11 C6 C7 C12 -1.8(3)
C33 C28 C5 Fe1 118.06(15)
C33 C28 C5 P1 30.23(19)
C33 C28 C5 C4 -156.22(15)
C33 C28 C29 C30 -2.0(2)
C13 C8 C9 Fe1 -127.38(16)
C13 C8 C9 C10 172.99(15)
C13 C8 C9 C14 -0.2(3)
C13 C8 C7 Fe1 127.02(16)
C13 C8 C7 C6 -172.85(15)
C13 C8 C7 C12 3.2(3)
